data_7118730
loop_
_publ_author_name
'Huang, Hai'
'Tang, Luning'
'Han, Xiaobo'
'He, Guangke'
'Xi, Yang'
'Zhu, Hongjun'

_publ_section_title
;
 Regioselective iodoamination of terminal ynamides for the synthesis of
 \a-amino-\b,\b-diiodo-enamides.
;
_journal_issue 23
_journal_name_full 'Chemical communications (Cambridge, England)'
_journal_page_first 4321
_journal_page_last 4324
_journal_paper_doi 10.1039/c6cc00370b
_journal_volume 52
_journal_year 2016
_chemical_formula_sum 'C17 H22 I2 N2 O3'
_chemical_formula_weight 556.17
_chemical_name_systematic
; 
 ? 
;
_space_group_IT_number 19
_symmetry_cell_setting orthorhombic
_symmetry_space_group_name_Hall 'P 2ac 2ab'
_symmetry_space_group_name_H-M 'P 21 21 21'
_atom_sites_solution_hydrogens geom
_atom_sites_solution_primary direct
_atom_sites_solution_secondary difmap
_audit_creation_method SHELXL-97
_audit_update_record
;
2015-09-21 deposited with the CCDC.
2016-02-10 downloaded from the CCDC.
;
_cell_angle_alpha 90.00
_cell_angle_beta 90.00
_cell_angle_gamma 90.00
_cell_formula_units_Z 4
_cell_length_a 9.1833(5)
_cell_length_b 10.6603(6)
_cell_length_c 20.8558(12)
_cell_measurement_reflns_used 7090
_cell_measurement_temperature 296(2)
_cell_measurement_theta_max 28.00
_cell_measurement_theta_min 2.73
_cell_volume 2041.7(2)
_computing_cell_refinement 'Bruker SAINT'
_computing_data_collection 'Bruker APEX2'
_computing_data_reduction 'Bruker SAINT'
_computing_molecular_graphics 'Bruker SHELXTL'
_computing_publication_material 'Bruker SHELXTL'
_computing_structure_refinement 'SHELXL-97 (Sheldrick, 2008)'
_computing_structure_solution 'SHELXS-97 (Sheldrick, 2008)'
_diffrn_ambient_temperature 296(2)
_diffrn_measured_fraction_theta_full 0.999
_diffrn_measured_fraction_theta_max 0.999
_diffrn_measurement_device_type 'Bruker APEX-II CCD'
_diffrn_measurement_method '\f and \w scans'
_diffrn_radiation_monochromator graphite
_diffrn_radiation_source 'fine-focus sealed tube'
_diffrn_radiation_type MoK\a
_diffrn_radiation_wavelength 0.71073
_diffrn_reflns_av_R_equivalents 0.0301
_diffrn_reflns_av_sigmaI/netI 0.0254
_diffrn_reflns_limit_h_max 7
_diffrn_reflns_limit_h_min -10
_diffrn_reflns_limit_k_max 12
_diffrn_reflns_limit_k_min -12
_diffrn_reflns_limit_l_max 24
_diffrn_reflns_limit_l_min -24
_diffrn_reflns_number 15181
_diffrn_reflns_theta_full 25.01
_diffrn_reflns_theta_max 25.01
_diffrn_reflns_theta_min 1.95
_exptl_absorpt_coefficient_mu 3.097
_exptl_absorpt_correction_T_max 0.6538
_exptl_absorpt_correction_T_min 0.5763
_exptl_absorpt_correction_type multi-scan
_exptl_absorpt_process_details sadabs
_exptl_crystal_colour 'pale yellow'
_exptl_crystal_density_diffrn 1.809
_exptl_crystal_density_method 'not measured'
_exptl_crystal_description block
_exptl_crystal_F_000 1072
_exptl_crystal_size_max 0.20
_exptl_crystal_size_mid 0.17
_exptl_crystal_size_min 0.15
_refine_diff_density_max 0.432
_refine_diff_density_min -0.433
_refine_diff_density_rms 0.080
_refine_ls_abs_structure_details 'Flack H D (1983), Acta Cryst. A39, 876-881'
_refine_ls_abs_structure_Flack 0.00(3)
_refine_ls_extinction_method none
_refine_ls_goodness_of_fit_ref 1.059
_refine_ls_hydrogen_treatment mixed
_refine_ls_matrix_type full
_refine_ls_number_parameters 220
_refine_ls_number_reflns 3599
_refine_ls_number_restraints 0
_refine_ls_restrained_S_all 1.059
_refine_ls_R_factor_all 0.0216
_refine_ls_R_factor_gt 0.0202
_refine_ls_shift/su_max 0.000
_refine_ls_shift/su_mean 0.000
_refine_ls_structure_factor_coef Fsqd
_refine_ls_weighting_details 'calc w=1/[\s^2^(Fo^2^)+(0.0242P)^2^+0.2542P] where P=(Fo^2^+2Fc^2^)/3'
_refine_ls_weighting_scheme calc
_refine_ls_wR_factor_gt 0.0479
_refine_ls_wR_factor_ref 0.0487
_reflns_number_gt 3451
_reflns_number_total 3599
_reflns_threshold_expression >2sigma(I)
_cod_data_source_file c6cc00370b2.cif
_cod_data_source_block mo_20140903ngd_0m
_cod_depositor_comments
;
The following automatic conversions were performed:

'_symmetry_cell_setting' value 'Orthorhombic' changed to
'orthorhombic' according to
/usr/data/users/saulius/crontab/automatic-downloads/rss-feeds/RSC/lib/dictionaries/cif_core.dic
dictionary named 'cif_core.dic' version 2.4.2 from 2011-04-26.

Automatic conversion script
Id: cif_fix_values 4268 2015-11-12 08:31:59Z antanas 

 Adding full bibliography for 7118730.cif.
;
_cod_original_sg_symbol_H-M 'P2(1)2(1)2(1) '
_cod_database_code 7118730

loop_
_symmetry_equiv_pos_as_xyz
'x, y, z'
'-x+1/2, -y, z+1/2'
'-x, y+1/2, -z+1/2'
'x+1/2, -y+1/2, -z'

loop_
_atom_site_label
_atom_site_type_symbol
_atom_site_fract_x
_atom_site_fract_y
_atom_site_fract_z
_atom_site_U_iso_or_equiv
_atom_site_adp_type
_atom_site_occupancy
_atom_site_symmetry_multiplicity
_atom_site_calc_flag
_atom_site_refinement_flags
C1 C 0.1709(6) 0.8177(4) 0.0572(2) 0.0639(12) Uani 1 1 d .
H1 H 0.2493 0.7668 0.0682 0.077 Uiso 1 1 calc R
C2 C 0.1100(8) 0.8097(6) -0.0031(2) 0.094(2) Uani 1 1 d .
H2 H 0.1481 0.7548 -0.0335 0.112 Uiso 1 1 calc R
C3 C -0.0095(8) 0.8850(8) -0.0181(3) 0.112(3) Uani 1 1 d .
H3 H -0.0506 0.8806 -0.0587 0.134 Uiso 1 1 calc R
C4 C -0.0654(6) 0.9630(7) 0.0252(3) 0.092(2) Uani 1 1 d .
H4 H -0.1465 1.0109 0.0146 0.111 Uiso 1 1 calc R
C5 C -0.0041(5) 0.9743(5) 0.0865(2) 0.0650(13) Uani 1 1 d .
H5 H -0.0427 1.0295 0.1165 0.078 Uiso 1 1 calc R
C6 C 0.1155(4) 0.9008(4) 0.10086(18) 0.0454(9) Uani 1 1 d .
C7 C 0.1109(4) 0.9136(3) 0.21747(19) 0.0444(9) Uani 1 1 d .
C8 C 0.1350(5) 0.9465(4) 0.33287(17) 0.0494(9) Uani 1 1 d .
C9 C 0.0174(6) 1.0439(6) 0.3387(3) 0.099(2) Uani 1 1 d .
H9A H 0.0474 1.1193 0.3173 0.149 Uiso 1 1 calc R
H9B H 0.0000 1.0617 0.3832 0.149 Uiso 1 1 calc R
H9C H -0.0705 1.0131 0.3194 0.149 Uiso 1 1 calc R
C10 C 0.0824(6) 0.8156(5) 0.3497(2) 0.0803(17) Uani 1 1 d .
H10A H -0.0096 0.8004 0.3293 0.120 Uiso 1 1 calc R
H10B H 0.0714 0.8088 0.3953 0.120 Uiso 1 1 calc R
H10C H 0.1523 0.7550 0.3351 0.120 Uiso 1 1 calc R
C11 C 0.2658(6) 0.9803(6) 0.3713(2) 0.0700(14) Uani 1 1 d .
H11A H 0.3384 0.9160 0.3667 0.105 Uiso 1 1 calc R
H11B H 0.2392 0.9877 0.4157 0.105 Uiso 1 1 calc R
H11C H 0.3043 1.0587 0.3564 0.105 Uiso 1 1 calc R
C12 C 0.3429(4) 0.9340(3) 0.15822(16) 0.0357(7) Uani 1 1 d .
C13 C 0.4364(3) 0.8485(3) 0.18084(17) 0.0362(7) Uani 1 1 d .
C14 C 0.4535(6) 1.0402(5) 0.0650(2) 0.0758(15) Uani 1 1 d .
H14A H 0.5223 0.9713 0.0627 0.091 Uiso 1 1 calc R
H14B H 0.3782 1.0258 0.0332 0.091 Uiso 1 1 calc R
C15 C 0.5278(8) 1.1577(6) 0.0513(3) 0.101(2) Uani 1 1 d .
H15A H 0.6101 1.1660 0.0801 0.121 Uiso 1 1 calc R
H15B H 0.5654 1.1547 0.0078 0.121 Uiso 1 1 calc R
C16 C 0.3810(8) 1.2699(5) 0.1211(4) 0.099(2) Uani 1 1 d .
H16A H 0.3174 1.3423 0.1244 0.119 Uiso 1 1 calc R
H16B H 0.4604 1.2815 0.1512 0.119 Uiso 1 1 calc R
C17 C 0.2982(5) 1.1557(4) 0.1391(3) 0.0681(13) Uani 1 1 d .
H17A H 0.2695 1.1606 0.1837 0.082 Uiso 1 1 calc R
H17B H 0.2106 1.1498 0.1132 0.082 Uiso 1 1 calc R
I1 I 0.37235(3) 0.67305(2) 0.214663(13) 0.04840(8) Uani 1 1 d .
I2 I 0.66053(2) 0.87903(2) 0.187027(13) 0.04679(8) Uani 1 1 d .
N1 N 0.1889(3) 0.9140(3) 0.16128(14) 0.0396(7) Uani 1 1 d .
N2 N 0.3883(4) 1.0448(3) 0.12890(14) 0.0429(7) Uani 1 1 d .
O1 O 0.4388(6) 1.2636(4) 0.0576(2) 0.1040(15) Uani 1 1 d .
O2 O -0.0178(3) 0.8894(3) 0.21959(14) 0.0637(8) Uani 1 1 d .
O3 O 0.1933(3) 0.9457(2) 0.26655(11) 0.0425(6) Uani 1 1 d .

loop_
_atom_site_aniso_label
_atom_site_aniso_U_11
_atom_site_aniso_U_22
_atom_site_aniso_U_33
_atom_site_aniso_U_23
_atom_site_aniso_U_13
_atom_site_aniso_U_12
C1 0.074(3) 0.066(3) 0.051(2) -0.007(2) -0.007(2) -0.013(3)
C2 0.110(5) 0.119(5) 0.052(3) -0.011(3) 0.000(3) -0.049(5)
C3 0.100(5) 0.186(8) 0.050(3) 0.022(4) -0.027(3) -0.083(6)
C4 0.053(3) 0.153(6) 0.071(3) 0.046(4) -0.026(3) -0.033(4)
C5 0.046(2) 0.086(3) 0.063(3) 0.021(3) -0.015(2) -0.009(2)
C6 0.0366(19) 0.051(2) 0.048(2) 0.0067(18) -0.0075(17) -0.0141(18)
C7 0.032(2) 0.050(2) 0.051(2) 0.0009(19) -0.0027(19) 0.0001(16)
C8 0.043(2) 0.064(2) 0.0414(19) -0.0033(17) 0.0113(18) 0.001(2)
C9 0.087(4) 0.118(5) 0.093(4) -0.011(4) 0.023(3) 0.049(4)
C10 0.086(4) 0.093(4) 0.061(3) 0.007(3) 0.011(3) -0.038(3)
C11 0.061(3) 0.099(4) 0.050(2) -0.004(3) -0.001(2) -0.014(3)
C12 0.0296(18) 0.0379(17) 0.0396(16) -0.0008(15) -0.0010(16) -0.0011(16)
C13 0.0259(16) 0.0379(19) 0.0449(18) -0.0011(16) 0.0016(15) -0.0033(14)
C14 0.091(4) 0.077(3) 0.059(3) 0.012(3) 0.012(3) -0.016(3)
C15 0.115(5) 0.102(5) 0.087(4) 0.044(4) 0.017(4) -0.026(4)
C16 0.095(5) 0.055(3) 0.147(6) 0.024(4) -0.017(5) -0.010(3)
C17 0.058(3) 0.044(2) 0.102(4) 0.018(2) 0.000(3) 0.005(2)
I1 0.04229(14) 0.03748(12) 0.06542(15) 0.00583(12) 0.00284(12) -0.00322(11)
I2 0.02711(11) 0.04578(13) 0.06747(15) -0.00727(13) 0.00213(11) -0.00190(10)
N1 0.0286(15) 0.0478(17) 0.0423(15) 0.0029(14) -0.0021(13) -0.0001(13)
N2 0.0371(17) 0.0430(17) 0.0487(16) 0.0076(14) 0.0005(15) -0.0008(14)
O1 0.122(4) 0.081(3) 0.108(3) 0.053(3) -0.022(3) -0.028(3)
O2 0.0273(14) 0.102(2) 0.0612(16) 0.0032(18) 0.0008(13) -0.0139(15)
O3 0.0304(14) 0.0535(14) 0.0437(14) -0.0031(12) 0.0010(11) -0.0069(12)

loop_
_atom_type_symbol
_atom_type_description
_atom_type_scat_dispersion_real
_atom_type_scat_dispersion_imag
_atom_type_scat_source
C C 0.0033 0.0016 'International Tables Vol C Tables 4.2.6.8 and 6.1.1.4'
H H 0.0000 0.0000 'International Tables Vol C Tables 4.2.6.8 and 6.1.1.4'
N N 0.0061 0.0033 'International Tables Vol C Tables 4.2.6.8 and 6.1.1.4'
O O 0.0106 0.0060 'International Tables Vol C Tables 4.2.6.8 and 6.1.1.4'
I I -0.4742 1.8119 'International Tables Vol C Tables 4.2.6.8 and 6.1.1.4'

loop_
_geom_angle_atom_site_label_1
_geom_angle_atom_site_label_2
_geom_angle_atom_site_label_3
_geom_angle
C6 C1 C2 119.7(5)
C6 C1 H1 120.1
C2 C1 H1 120.1
C1 C2 C3 119.1(6)
C1 C2 H2 120.4
C3 C2 H2 120.4
C4 C3 C2 120.8(5)
C4 C3 H3 119.6
C2 C3 H3 119.6
C3 C4 C5 121.2(6)
C3 C4 H4 119.4
C5 C4 H4 119.4
C6 C5 C4 117.9(6)
C6 C5 H5 121.0
C4 C5 H5 121.0
C1 C6 C5 121.2(4)
C1 C6 N1 118.2(4)
C5 C6 N1 120.5(4)
O2 C7 O3 126.0(4)
O2 C7 N1 122.7(4)
O3 C7 N1 111.2(3)
O3 C8 C11 102.3(3)
O3 C8 C9 109.8(4)
C11 C8 C9 111.7(4)
O3 C8 C10 109.0(3)
C11 C8 C10 110.7(4)
C9 C8 C10 112.8(4)
C8 C9 H9A 109.5
C8 C9 H9B 109.5
H9A C9 H9B 109.5
C8 C9 H9C 109.5
H9A C9 H9C 109.5
H9B C9 H9C 109.5
C8 C10 H10A 109.5
C8 C10 H10B 109.5
H10A C10 H10B 109.5
C8 C10 H10C 109.5
H10A C10 H10C 109.5
H10B C10 H10C 109.5
C8 C11 H11A 109.5
C8 C11 H11B 109.5
H11A C11 H11B 109.5
C8 C11 H11C 109.5
H11A C11 H11C 109.5
H11B C11 H11C 109.5
C13 C12 N2 122.7(3)
C13 C12 N1 121.1(3)
N2 C12 N1 116.2(3)
C12 C13 I1 123.3(2)
C12 C13 I2 123.3(2)
I1 C13 I2 113.39(15)
C15 C14 N2 110.0(5)
C15 C14 H14A 109.7
N2 C14 H14A 109.7
C15 C14 H14B 109.7
N2 C14 H14B 109.7
H14A C14 H14B 108.2
O1 C15 C14 113.7(5)
O1 C15 H15A 108.8
C14 C15 H15A 108.8
O1 C15 H15B 108.8
C14 C15 H15B 108.8
H15A C15 H15B 107.7
O1 C16 C17 112.7(5)
O1 C16 H16A 109.1
C17 C16 H16A 109.1
O1 C16 H16B 109.1
C17 C16 H16B 109.1
H16A C16 H16B 107.8
N2 C17 C16 109.7(4)
N2 C17 H17A 109.7
C16 C17 H17A 109.7
N2 C17 H17B 109.7
C16 C17 H17B 109.7
H17A C17 H17B 108.2
C7 N1 C12 123.6(3)
C7 N1 C6 120.3(3)
C12 N1 C6 116.0(3)
C12 N2 C17 117.0(3)
C12 N2 C14 119.6(3)
C17 N2 C14 113.1(4)
C15 O1 C16 110.0(4)
C7 O3 C8 121.2(3)

loop_
_geom_bond_atom_site_label_1
_geom_bond_atom_site_label_2
_geom_bond_distance
C1 C6 1.368(6)
C1 C2 1.380(7)
C1 H1 0.9300
C2 C3 1.395(11)
C2 H2 0.9300
C3 C4 1.329(10)
C3 H3 0.9300
C4 C5 1.402(7)
C4 H4 0.9300
C5 C6 1.382(6)
C5 H5 0.9300
C6 N1 1.436(5)
C7 O2 1.210(4)
C7 O3 1.318(4)
C7 N1 1.373(5)
C8 O3 1.483(4)
C8 C11 1.488(6)
C8 C9 1.504(6)
C8 C10 1.518(6)
C9 H9A 0.9600
C9 H9B 0.9600
C9 H9C 0.9600
C10 H10A 0.9600
C10 H10B 0.9600
C10 H10C 0.9600
C11 H11A 0.9600
C11 H11B 0.9600
C11 H11C 0.9600
C12 C13 1.337(5)
C12 N2 1.395(4)
C12 N1 1.432(4)
C13 I1 2.084(3)
C13 I2 2.088(3)
C14 C15 1.454(8)
C14 N2 1.462(6)
C14 H14A 0.9700
C14 H14B 0.9700
C15 O1 1.400(8)
C15 H15A 0.9700
C15 H15B 0.9700
C16 O1 1.429(8)
C16 C17 1.484(7)
C16 H16A 0.9700
C16 H16B 0.9700
C17 N2 1.458(5)
C17 H17A 0.9700
C17 H17B 0.9700

loop_
_geom_torsion_atom_site_label_1
_geom_torsion_atom_site_label_2
_geom_torsion_atom_site_label_3
_geom_torsion_atom_site_label_4
_geom_torsion
C6 C1 C2 C3 -1.4(8)
C1 C2 C3 C4 -0.5(9)
C2 C3 C4 C5 1.5(10)
C3 C4 C5 C6 -0.6(8)
C2 C1 C6 C5 2.3(7)
C2 C1 C6 N1 -175.0(4)
C4 C5 C6 C1 -1.3(7)
C4 C5 C6 N1 175.9(4)
N2 C12 C13 I1 -172.3(2)
N1 C12 C13 I1 5.8(5)
N2 C12 C13 I2 8.7(5)
N1 C12 C13 I2 -173.2(2)
N2 C14 C15 O1 -55.3(7)
O1 C16 C17 N2 53.7(7)
O2 C7 N1 C12 -175.6(4)
O3 C7 N1 C12 6.0(5)
O2 C7 N1 C6 7.9(6)
O3 C7 N1 C6 -170.4(3)
C13 C12 N1 C7 69.1(5)
N2 C12 N1 C7 -112.7(4)
C13 C12 N1 C6 -114.3(4)
N2 C12 N1 C6 63.9(4)
C1 C6 N1 C7 -133.2(4)
C5 C6 N1 C7 49.5(5)
C1 C6 N1 C12 50.0(5)
C5 C6 N1 C12 -127.2(4)
C13 C12 N2 C17 -145.7(4)
N1 C12 N2 C17 36.1(5)
C13 C12 N2 C14 71.7(5)
N1 C12 N2 C14 -106.5(4)
C16 C17 N2 C12 164.0(4)
C16 C17 N2 C14 -51.0(6)
C15 C14 N2 C12 -164.5(4)
C15 C14 N2 C17 51.6(6)
C14 C15 O1 C16 58.1(7)
C17 C16 O1 C15 -57.0(7)
O2 C7 O3 C8 4.4(6)
N1 C7 O3 C8 -177.3(3)
C11 C8 O3 C7 176.8(4)
C9 C8 O3 C7 -64.4(5)
C10 C8 O3 C7 59.6(5)
